data_7703022
loop_
_publ_author_name
'Arnold, Polly L.'
'Wang, Kai'
'Gray, Steven J.'
'Moreau, Liane M.'
'Booth, Corwin H.'
'Curcio, Massimiliano'
'Wells, Jordann A. L.'
'Slawin, Alexandra M. Z.'

_publ_section_title
;
 Dicerium letterbox-shaped tetraphenolates: f-block complexes designed for
 two-electron chemistry.
;
_journal_issue 3
_journal_name_full 'Dalton transactions (Cambridge, England : 2003)'
_journal_page_first 877
_journal_page_last 884
_journal_paper_doi 10.1039/c9dt03291f
_journal_volume 49
_journal_year 2020
_chemical_formula_moiety 'C44 H67 I O5 Pr, 3(C4 H8 O)'
_chemical_formula_sum 'C56 H91 I O8 Pr'
_chemical_formula_weight 1160.09
_space_group_crystal_system triclinic
_space_group_IT_number 2
_space_group_name_Hall '-P 1'
_space_group_name_H-M_alt 'P -1'
_atom_sites_solution_hydrogens geom
_atom_sites_solution_primary dual
_audit_creation_date 2019-07-08
_audit_creation_method
;
Olex2 1.2
(compiled 2018.05.29 svn.r3508 for OlexSys, GUI svn.r5506)
;
_audit_update_record
;
2019-07-18 deposited with the CCDC.	2019-12-09 downloaded from the CCDC.
;
_cell_angle_alpha 95.053(4)
_cell_angle_beta 116.088(5)
_cell_angle_gamma 115.951(6)
_cell_formula_units_Z 2
_cell_length_a 15.3646(9)
_cell_length_b 15.4365(9)
_cell_length_c 15.9168(8)
_cell_measurement_temperature 120
_cell_volume 2858.8(4)
_computing_molecular_graphics 'Olex2 (Dolomanov et al., 2009)'
_computing_publication_material 'Olex2 (Dolomanov et al., 2009)'
_computing_structure_refinement 'ShelXL (Sheldrick, 2015)'
_computing_structure_solution 'ShelXT (Sheldrick, 2015)'
_diffrn_ambient_temperature 120
_diffrn_measured_fraction_theta_full 1.000
_diffrn_measured_fraction_theta_max 0.989
_diffrn_measurement_device_type 'Xcalibur, Eos'
_diffrn_radiation_type CuK\a
_diffrn_radiation_wavelength 1.54184
_diffrn_reflns_av_R_equivalents 0.0792
_diffrn_reflns_av_unetI/netI 0.0752
_diffrn_reflns_Laue_measured_fraction_full 1.000
_diffrn_reflns_Laue_measured_fraction_max 0.989
_diffrn_reflns_limit_h_max 19
_diffrn_reflns_limit_h_min -16
_diffrn_reflns_limit_k_max 18
_diffrn_reflns_limit_k_min -19
_diffrn_reflns_limit_l_max 19
_diffrn_reflns_limit_l_min -19
_diffrn_reflns_number 35153
_diffrn_reflns_point_group_measured_fraction_full 1.000
_diffrn_reflns_point_group_measured_fraction_max 0.989
_diffrn_reflns_theta_full 67.684
_diffrn_reflns_theta_max 76.083
_diffrn_reflns_theta_min 3.396
_exptl_absorpt_coefficient_mu 11.153
_exptl_absorpt_correction_type multi-scan
_exptl_crystal_colour 'clear colourless'
_exptl_crystal_colour_lustre clear
_exptl_crystal_colour_primary colourless
_exptl_crystal_density_diffrn 1.348
_exptl_crystal_description block
_exptl_crystal_F_000 1206
_exptl_crystal_size_max 0.122
_exptl_crystal_size_mid 0.118
_exptl_crystal_size_min 0.0978
_refine_diff_density_max 2.409
_refine_diff_density_min -2.340
_refine_diff_density_rms 0.153
_refine_ls_extinction_coef 0.00141(12)
_refine_ls_extinction_expression Fc^*^=kFc[1+0.001xFc^2^\l^3^/sin(2\q)]^-1/4^
_refine_ls_extinction_method 'SHELXL-2018/3 (Sheldrick 2018)'
_refine_ls_goodness_of_fit_ref 1.068
_refine_ls_hydrogen_treatment constr
_refine_ls_matrix_type full
_refine_ls_number_parameters 608
_refine_ls_number_reflns 11813
_refine_ls_number_restraints 0
_refine_ls_restrained_S_all 1.068
_refine_ls_R_factor_all 0.0809
_refine_ls_R_factor_gt 0.0655
_refine_ls_shift/su_max 0.001
_refine_ls_shift/su_mean 0.000
_refine_ls_structure_factor_coef Fsqd
_refine_ls_weighting_details 'w=1/[\s^2^(Fo^2^)+(0.0976P)^2^+5.0312P] where P=(Fo^2^+2Fc^2^)/3'
_refine_ls_weighting_scheme calc
_refine_ls_wR_factor_gt 0.1702
_refine_ls_wR_factor_ref 0.1823
_reflns_Friedel_coverage 0.000
_reflns_number_gt 9601
_reflns_number_total 11813
_reflns_threshold_expression 'I > 2\s(I)'
_cod_data_source_file c9dt03291f2.cif
_cod_data_source_block po17001_refinalized
_cod_depositor_comments 'Adding full bibliography for 7703018--7703028.cif.'
_cod_original_cell_volume 2858.8(3)
_cod_database_code 7703022
_shelx_shelxl_version_number 2018/3
_shelx_space_group_comment
;
The symmetry employed for this shelxl refinement is uniquely defined
by the following loop, which should always be used as a source of
symmetry information in preference to the above space-group names.
They are only intended as comments.
;
_olex2_refinement_description
;
1. Fixed Uiso
 At 1.2 times of:
  All C(H) groups, All C(H,H) groups
 At 1.5 times of:
  All C(H,H,H) groups
2.a Ternary CH refined with riding coordinates:
 C1(H1)
2.b Secondary CH2 refined with riding coordinates:
 C32(H32A,H32B), C33(H33A,H33B), C34(H34A,H34B), C35(H35A,H35B), C36(H36A,
 H36B), C37(H37A,H37B), C38(H38A,H38B), C39(H39A,H39B), C40(H40A,H40B),
 C41(H41A,H41B), C42(H42A,H42B), C43(H43A,H43B), C44(H44A,H44B), C45(H45A,H45B),
  C46(H46A,H46B), C47(H47A,H47B), C48(H48A,H48B), C49(H49A,H49B), C50(H50A,
 H50B), C51(H51A,H51B), C52(H52A,H52B), C53(H53A,H53B), C54(H54A,H54B),
 C55(H55A,H55B)
2.c Aromatic/amide H refined with riding coordinates:
 C3(H3), C4(H4), C8(H8), C10(H10), C21(H21), C23(H23)
2.d Idealised Me refined as rotating group:
 C12(H12A,H12B,H12C), C13(H13A,H13B,H13C), C14(H14A,H14B,H14C), C15(H15A,H15B,
 H15C), C16(H16A,H16B,H16C), C17(H17A,H17B,H17C), C25(H25A,H25B,H25C), C26(H26A,
 H26B,H26C), C27(H27A,H27B,H27C), C29(H29A,H29B,H29C), C30(H30A,H30B,H30C),
 C31(H31A,H31B,H31C)
;
_olex2_submission_special_instructions 'No special instructions were received'

loop_
_space_group_symop_operation_xyz
'x, y, z'
'-x, -y, -z'

loop_
_atom_site_label
_atom_site_type_symbol
_atom_site_fract_x
_atom_site_fract_y
_atom_site_fract_z
_atom_site_U_iso_or_equiv
_atom_site_adp_type
_atom_site_occupancy
_atom_site_site_symmetry_order
_atom_site_calc_flag
_atom_site_refinement_flags_posn
Pr1 Pr 0.62337(3) 0.25932(2) 0.27307(3) 0.02654(13) Uani 1 1 d .
I1 I 0.55275(4) 0.42462(4) 0.25623(4) 0.04840(16) Uani 1 1 d .
O1 O 0.4486(4) 0.1331(3) 0.2114(3) 0.0277(8) Uani 1 1 d .
O2 O 0.6947(3) 0.1609(3) 0.3006(3) 0.0271(8) Uani 1 1 d .
O3 O 0.8227(5) 0.4134(4) 0.3339(4) 0.0466(12) Uani 1 1 d .
O4 O 0.5933(5) 0.2246(4) 0.1058(4) 0.0422(11) Uani 1 1 d .
O5 O 0.6762(5) 0.3007(4) 0.4479(4) 0.0412(11) Uani 1 1 d .
C1 C 0.5242(5) 0.0238(4) 0.3287(4) 0.0244(11) Uani 1 1 d .
H1 H 0.556948 0.097612 0.341338 0.029 Uiso 1 1 calc R
C2 C 0.5100(5) 0.0059(4) 0.4159(4) 0.0230(10) Uani 1 1 d .
C3 C 0.4091(5) -0.0153(5) 0.4108(4) 0.0276(12) Uani 1 1 d .
H3 H 0.347616 -0.025699 0.351511 0.033 Uiso 1 1 calc R
C4 C 0.6002(5) 0.0210(5) 0.5061(5) 0.0264(11) Uani 1 1 d .
H4 H 0.668053 0.035198 0.511139 0.032 Uiso 1 1 calc R
C5 C 0.4108(5) -0.0287(5) 0.2298(4) 0.0242(11) Uani 1 1 d .
C6 C 0.3755(5) 0.0307(5) 0.1783(5) 0.0254(11) Uani 1 1 d .
C7 C 0.2631(5) -0.0183(5) 0.0928(4) 0.0246(11) Uani 1 1 d .
C8 C 0.1949(5) -0.1254(5) 0.0576(5) 0.0293(12) Uani 1 1 d .
H8 H 0.122480 -0.157729 -0.000107 0.035 Uiso 1 1 calc R
C9 C 0.2298(5) -0.1865(5) 0.1047(5) 0.0283(12) Uani 1 1 d .
C10 C 0.3381(5) -0.1355(5) 0.1920(5) 0.0260(11) Uani 1 1 d .
H10 H 0.362621 -0.173936 0.226258 0.031 Uiso 1 1 calc R
C11 C 0.2143(5) 0.0447(5) 0.0433(5) 0.0295(12) Uani 1 1 d .
C12 C 0.2205(6) 0.1164(6) 0.1221(6) 0.0378(15) Uani 1 1 d .
H12A H 0.183205 0.076743 0.152274 0.057 Uiso 1 1 calc GR
H12B H 0.183082 0.150712 0.090819 0.057 Uiso 1 1 calc GR
H12C H 0.299242 0.166367 0.172320 0.057 Uiso 1 1 calc GR
C13 C 0.0877(5) -0.0249(6) -0.0425(5) 0.0357(14) Uani 1 1 d .
H13A H 0.080899 -0.071932 -0.092094 0.053 Uiso 1 1 calc GR
H13B H 0.060472 0.016651 -0.071989 0.053 Uiso 1 1 calc GR
H13C H 0.042793 -0.062814 -0.016817 0.053 Uiso 1 1 calc GR
C14 C 0.2811(6) 0.1097(6) 0.0000(5) 0.0361(14) Uani 1 1 d .
H14A H 0.358271 0.159940 0.053180 0.054 Uiso 1 1 calc GR
H14B H 0.244822 0.143728 -0.034070 0.054 Uiso 1 1 calc GR
H14C H 0.281677 0.065742 -0.046073 0.054 Uiso 1 1 calc GR
C15 C 0.0418(8) -0.3325(7) 0.0641(10) 0.067(3) Uani 1 1 d .
H15A H 0.062926 -0.308633 0.131893 0.100 Uiso 1 1 calc GR
H15B H -0.009362 -0.405773 0.036082 0.100 Uiso 1 1 calc GR
H15C H 0.004535 -0.301078 0.025951 0.100 Uiso 1 1 calc GR
C16 C 0.1167(9) -0.3449(6) -0.0453(7) 0.064(3) Uani 1 1 d .
H16A H 0.086845 -0.309376 -0.083866 0.095 Uiso 1 1 calc GR
H16B H 0.059509 -0.417069 -0.073996 0.095 Uiso 1 1 calc GR
H16C H 0.183179 -0.334332 -0.045126 0.095 Uiso 1 1 calc GR
C17 C 0.2046(8) -0.3576(6) 0.1221(7) 0.054(2) Uani 1 1 d .
H17A H 0.272483 -0.341049 0.121902 0.082 Uiso 1 1 calc GR
H17B H 0.151394 -0.430568 0.092329 0.082 Uiso 1 1 calc GR
H17C H 0.224346 -0.334714 0.189471 0.082 Uiso 1 1 calc GR
C18 C 0.6106(5) 0.0025(5) 0.3243(4) 0.0234(11) Uani 1 1 d .
C19 C 0.6955(5) 0.0771(4) 0.3104(4) 0.0229(11) Uani 1 1 d .
C20 C 0.7779(5) 0.0580(5) 0.3115(4) 0.0260(11) Uani 1 1 d .
C21 C 0.7686(5) -0.0340(5) 0.3180(5) 0.0282(12) Uani 1 1 d .
H21 H 0.822400 -0.045881 0.316739 0.034 Uiso 1 1 calc R
C22 C 0.6822(5) -0.1114(5) 0.3267(5) 0.0291(12) Uani 1 1 d .
C23 C 0.6063(5) -0.0888(5) 0.3321(5) 0.0271(11) Uani 1 1 d .
H23 H 0.550681 -0.135935 0.341220 0.033 Uiso 1 1 calc R
C24 C 0.8780(5) 0.1404(5) 0.3079(5) 0.0317(13) Uani 1 1 d .
C25 C 0.9596(6) 0.1061(6) 0.3112(6) 0.0377(15) Uani 1 1 d .
H25A H 0.992898 0.094808 0.372823 0.057 Uiso 1 1 calc GR
H25B H 1.019197 0.158688 0.306553 0.057 Uiso 1 1 calc GR
H25C H 0.917520 0.043617 0.256291 0.057 Uiso 1 1 calc GR
C26 C 0.9493(6) 0.2382(5) 0.3995(5) 0.0374(14) Uani 1 1 d .
H26A H 0.902413 0.264344 0.397978 0.056 Uiso 1 1 calc GR
H26B H 1.013130 0.289149 0.398493 0.056 Uiso 1 1 calc GR
H26C H 0.976759 0.222287 0.459215 0.056 Uiso 1 1 calc GR
C27 C 0.8344(6) 0.1649(5) 0.2113(5) 0.0334(13) Uani 1 1 d .
H27A H 0.791272 0.103729 0.154677 0.050 Uiso 1 1 calc GR
H27B H 0.898361 0.216342 0.210824 0.050 Uiso 1 1 calc GR
H27C H 0.786260 0.190058 0.208304 0.050 Uiso 1 1 calc GR
C28 C 0.6791(6) -0.2110(6) 0.3352(6) 0.0372(15) Uani 1 1 d .
C29 C 0.6766(13) -0.2647(8) 0.2469(10) 0.077(4) Uani 1 1 d .
H29A H 0.609423 -0.281574 0.185435 0.116 Uiso 1 1 calc GR
H29B H 0.675041 -0.326494 0.253636 0.116 Uiso 1 1 calc GR
H29C H 0.743598 -0.219592 0.246716 0.116 Uiso 1 1 calc GR
C30 C 0.7866(9) -0.1861(8) 0.4306(8) 0.062(2) Uani 1 1 d .
H30A H 0.853021 -0.135803 0.432409 0.093 Uiso 1 1 calc GR
H30B H 0.788166 -0.247426 0.432324 0.093 Uiso 1 1 calc GR
H30C H 0.786433 -0.159331 0.487272 0.093 Uiso 1 1 calc GR
C31 C 0.5742(8) -0.2876(6) 0.3345(8) 0.056(2) Uani 1 1 d .
H31A H 0.581212 -0.262889 0.396038 0.084 Uiso 1 1 calc GR
H31B H 0.568277 -0.352715 0.327368 0.084 Uiso 1 1 calc GR
H31C H 0.506847 -0.295652 0.279725 0.084 Uiso 1 1 calc GR
C32 C 0.8697(9) 0.5157(7) 0.3959(8) 0.058(2) Uani 1 1 d .
H32A H 0.943000 0.540081 0.455873 0.069 Uiso 1 1 calc R
H32B H 0.818095 0.516530 0.414943 0.069 Uiso 1 1 calc R
C33 C 0.8838(9) 0.5820(7) 0.3325(8) 0.062(2) Uani 1 1 d .
H33A H 0.949551 0.651302 0.373251 0.075 Uiso 1 1 calc R
H33B H 0.816002 0.584898 0.295456 0.075 Uiso 1 1 calc R
C34 C 0.9019(8) 0.5270(6) 0.2613(7) 0.053(2) Uani 1 1 d .
H34A H 0.847260 0.511948 0.192183 0.064 Uiso 1 1 calc R
H34B H 0.978799 0.568684 0.275011 0.064 Uiso 1 1 calc R
C35 C 0.8826(7) 0.4285(7) 0.2835(7) 0.055(2) Uani 1 1 d .
H35A H 0.837666 0.370830 0.222025 0.066 Uiso 1 1 calc R
H35B H 0.955238 0.434648 0.325300 0.066 Uiso 1 1 calc R
C36 C 0.5865(10) 0.2873(9) 0.0414(8) 0.064(3) Uani 1 1 d .
H36A H 0.661765 0.344215 0.062368 0.077 Uiso 1 1 calc R
H36B H 0.538967 0.313398 0.039987 0.077 Uiso 1 1 calc R
C37 C 0.5305(12) 0.2072(14) -0.0606(8) 0.103(5) Uani 1 1 d .
H37A H 0.450108 0.183719 -0.101550 0.124 Uiso 1 1 calc R
H37B H 0.567561 0.238062 -0.095339 0.124 Uiso 1 1 calc R
C38 C 0.5423(16) 0.1235(11) -0.0443(11) 0.121(7) Uani 1 1 d .
H38A H 0.613135 0.134555 -0.036277 0.145 Uiso 1 1 calc R
H38B H 0.478681 0.060124 -0.099491 0.145 Uiso 1 1 calc R
C39 C 0.5431(7) 0.1198(7) 0.0463(6) 0.0485(19) Uani 1 1 d .
H39A H 0.588259 0.092182 0.082045 0.058 Uiso 1 1 calc R
H39B H 0.465803 0.076570 0.031128 0.058 Uiso 1 1 calc R
C40 C 0.6004(8) 0.3014(8) 0.4790(7) 0.052(2) Uani 1 1 d .
H40A H 0.521252 0.248958 0.428941 0.062 Uiso 1 1 calc R
H40B H 0.607816 0.367750 0.489597 0.062 Uiso 1 1 calc R
C41 C 0.6379(8) 0.2794(7) 0.5753(7) 0.0504(19) Uani 1 1 d .
H41A H 0.597412 0.206256 0.563064 0.061 Uiso 1 1 calc R
H41B H 0.626279 0.313677 0.619783 0.061 Uiso 1 1 calc R
C42 C 0.7648(9) 0.3238(9) 0.6173(7) 0.063(2) Uani 1 1 d .
H42A H 0.808956 0.397524 0.651181 0.075 Uiso 1 1 calc R
H42B H 0.793636 0.292414 0.663792 0.075 Uiso 1 1 calc R
C43 C 0.7701(8) 0.2981(8) 0.5272(6) 0.052(2) Uani 1 1 d .
H43A H 0.842999 0.348401 0.537442 0.062 Uiso 1 1 calc R
H43B H 0.759021 0.230499 0.511782 0.062 Uiso 1 1 calc R
C140 C 0.1495(5) -0.3036(5) 0.0618(5) 0.0332(13) Uani 1 1 d .
O6 O 0.6981(8) 0.4905(7) 0.0005(7) 0.084(3) Uani 1 1 d .
C44 C 0.6328(13) 0.5211(11) 0.0217(12) 0.087(4) Uani 1 1 d .
H44A H 0.634969 0.509031 0.081185 0.104 Uiso 1 1 calc R
H44B H 0.553672 0.483295 -0.033647 0.104 Uiso 1 1 calc R
C45 C 0.6888(11) 0.6349(9) 0.0374(9) 0.072(3) Uani 1 1 d .
H45A H 0.744269 0.675783 0.107627 0.087 Uiso 1 1 calc R
H45B H 0.632067 0.653727 0.011910 0.087 Uiso 1 1 calc R
C46 C 0.7475(8) 0.6496(7) -0.0217(8) 0.058(2) Uani 1 1 d .
H46A H 0.717046 0.674397 -0.074556 0.069 Uiso 1 1 calc R
H46B H 0.829641 0.697143 0.021460 0.069 Uiso 1 1 calc R
C47 C 0.7181(9) 0.5415(8) -0.0638(9) 0.064(2) Uani 1 1 d .
H47A H 0.650420 0.506345 -0.130711 0.077 Uiso 1 1 calc R
H47B H 0.781050 0.543852 -0.066260 0.077 Uiso 1 1 calc R
O7 O 1.0770(9) 0.8270(6) 0.3671(7) 0.090(3) Uani 1 1 d .
C48 C 1.051(2) 0.8062(12) 0.2712(11) 0.151(10) Uani 1 1 d .
H48A H 0.971734 0.750768 0.227544 0.181 Uiso 1 1 calc R
H48B H 1.097862 0.782290 0.265446 0.181 Uiso 1 1 calc R
C49 C 1.0685(12) 0.8909(9) 0.2378(9) 0.079(3) Uani 1 1 d .
H49A H 0.996188 0.879964 0.186747 0.095 Uiso 1 1 calc R
H49B H 1.117139 0.902726 0.211341 0.095 Uiso 1 1 calc R
C50 C 1.1258(9) 0.9794(8) 0.3303(8) 0.063(2) Uani 1 1 d .
H50A H 1.096461 1.024033 0.315700 0.076 Uiso 1 1 calc R
H50B H 1.208105 1.019357 0.360381 0.076 Uiso 1 1 calc R
C51 C 1.0947(9) 0.9263(9) 0.3978(8) 0.066(3) Uani 1 1 d .
H51A H 1.156251 0.964684 0.467144 0.080 Uiso 1 1 calc R
H51B H 1.025622 0.920102 0.389652 0.080 Uiso 1 1 calc R
O8 O 0.7836(16) 0.5681(12) 0.6362(11) 0.155(6) Uani 1 1 d .
C52 C 0.7260(18) 0.6067(13) 0.5743(14) 0.120(6) Uani 1 1 d .
H52A H 0.661748 0.552412 0.511192 0.145 Uiso 1 1 calc R
H52B H 0.776845 0.659813 0.561035 0.145 Uiso 1 1 calc R
C53 C 0.686(3) 0.649(3) 0.622(2) 0.26(2) Uani 1 1 d .
H53A H 0.605653 0.601052 0.596873 0.314 Uiso 1 1 calc R
H53B H 0.696672 0.713206 0.613314 0.314 Uiso 1 1 calc R
C54 C 0.760(3) 0.664(2) 0.729(2) 0.191(13) Uani 1 1 d .
H54A H 0.833066 0.729173 0.762629 0.229 Uiso 1 1 calc R
H54B H 0.722653 0.660529 0.765493 0.229 Uiso 1 1 calc R
C55 C 0.775(3) 0.580(2) 0.7190(15) 0.206(15) Uani 1 1 d .
H55A H 0.843191 0.593157 0.778182 0.247 Uiso 1 1 calc R
H55B H 0.709335 0.517773 0.709334 0.247 Uiso 1 1 calc R

loop_
_atom_site_aniso_label
_atom_site_aniso_U_11
_atom_site_aniso_U_22
_atom_site_aniso_U_33
_atom_site_aniso_U_23
_atom_site_aniso_U_13
_atom_site_aniso_U_12
Pr1 0.02796(18) 0.02468(18) 0.02847(19) 0.00919(12) 0.01566(14) 0.01452(13)
I1 0.0530(3) 0.0371(3) 0.0622(3) 0.0172(2) 0.0283(2) 0.0317(2)
O1 0.033(2) 0.030(2) 0.028(2) 0.0142(17) 0.0172(18) 0.0199(18)
O2 0.027(2) 0.030(2) 0.031(2) 0.0132(17) 0.0180(18) 0.0176(17)
O3 0.043(3) 0.038(3) 0.052(3) 0.010(2) 0.023(3) 0.020(2)
O4 0.058(3) 0.052(3) 0.027(2) 0.016(2) 0.026(2) 0.033(3)
O5 0.044(3) 0.046(3) 0.038(3) 0.014(2) 0.024(2) 0.025(2)
C1 0.032(3) 0.026(3) 0.024(3) 0.009(2) 0.019(2) 0.018(2)
C2 0.031(3) 0.024(3) 0.019(3) 0.009(2) 0.017(2) 0.014(2)
C3 0.028(3) 0.040(3) 0.020(3) 0.010(2) 0.012(2) 0.024(3)
C4 0.026(3) 0.037(3) 0.024(3) 0.014(2) 0.016(2) 0.020(2)
C5 0.029(3) 0.029(3) 0.019(3) 0.008(2) 0.014(2) 0.017(2)
C6 0.026(3) 0.027(3) 0.027(3) 0.009(2) 0.015(2) 0.015(2)
C7 0.025(3) 0.031(3) 0.022(3) 0.010(2) 0.012(2) 0.018(2)
C8 0.029(3) 0.033(3) 0.028(3) 0.010(2) 0.017(3) 0.017(3)
C9 0.030(3) 0.026(3) 0.024(3) 0.005(2) 0.015(2) 0.012(2)
C10 0.032(3) 0.026(3) 0.026(3) 0.012(2) 0.017(2) 0.018(2)
C11 0.027(3) 0.033(3) 0.035(3) 0.015(3) 0.018(3) 0.020(3)
C12 0.041(4) 0.040(4) 0.041(4) 0.011(3) 0.022(3) 0.029(3)
C13 0.023(3) 0.045(4) 0.036(4) 0.013(3) 0.010(3) 0.021(3)
C14 0.032(3) 0.045(4) 0.038(4) 0.022(3) 0.019(3) 0.024(3)
C15 0.048(5) 0.037(4) 0.108(9) 0.023(5) 0.046(6) 0.013(4)
C16 0.085(7) 0.029(4) 0.043(5) 0.002(3) 0.026(5) 0.016(4)
C17 0.052(5) 0.027(4) 0.053(5) 0.009(3) 0.012(4) 0.015(3)
C18 0.023(3) 0.030(3) 0.019(3) 0.007(2) 0.011(2) 0.016(2)
C19 0.020(2) 0.025(3) 0.020(3) 0.000(2) 0.009(2) 0.012(2)
C20 0.023(3) 0.035(3) 0.018(3) 0.008(2) 0.011(2) 0.015(2)
C21 0.031(3) 0.038(3) 0.030(3) 0.013(3) 0.018(3) 0.026(3)
C22 0.035(3) 0.032(3) 0.031(3) 0.013(3) 0.020(3) 0.022(3)
C23 0.032(3) 0.028(3) 0.025(3) 0.009(2) 0.017(2) 0.017(2)
C24 0.027(3) 0.041(3) 0.032(3) 0.014(3) 0.018(3) 0.019(3)
C25 0.031(3) 0.050(4) 0.045(4) 0.020(3) 0.024(3) 0.026(3)
C26 0.025(3) 0.039(4) 0.038(4) 0.008(3) 0.015(3) 0.013(3)
C27 0.032(3) 0.044(4) 0.036(4) 0.020(3) 0.022(3) 0.024(3)
C28 0.043(4) 0.041(4) 0.043(4) 0.019(3) 0.025(3) 0.031(3)
C29 0.141(11) 0.053(6) 0.100(9) 0.038(6) 0.094(9) 0.066(7)
C30 0.062(5) 0.063(6) 0.072(7) 0.040(5) 0.032(5) 0.042(5)
C31 0.060(5) 0.040(4) 0.090(7) 0.031(5) 0.046(5) 0.034(4)
C32 0.065(5) 0.045(5) 0.070(6) 0.019(4) 0.041(5) 0.030(4)
C33 0.065(6) 0.036(4) 0.077(7) 0.017(4) 0.038(5) 0.021(4)
C34 0.053(5) 0.042(4) 0.060(5) 0.016(4) 0.033(4) 0.020(4)
C35 0.045(4) 0.046(5) 0.060(5) 0.024(4) 0.024(4) 0.018(4)
C36 0.082(7) 0.105(8) 0.065(6) 0.060(6) 0.057(6) 0.070(7)
C37 0.092(9) 0.178(17) 0.036(6) 0.055(8) 0.029(6) 0.071(10)
C38 0.162(15) 0.091(10) 0.070(9) 0.001(7) 0.091(11) 0.012(10)
C39 0.041(4) 0.061(5) 0.034(4) 0.000(3) 0.017(3) 0.026(4)
C40 0.060(5) 0.070(6) 0.052(5) 0.023(4) 0.039(4) 0.044(5)
C41 0.059(5) 0.056(5) 0.048(5) 0.021(4) 0.035(4) 0.033(4)
C42 0.069(6) 0.094(8) 0.035(4) 0.021(5) 0.031(4) 0.048(6)
C43 0.050(4) 0.075(6) 0.038(4) 0.020(4) 0.026(4) 0.036(4)
C140 0.030(3) 0.026(3) 0.036(4) 0.007(3) 0.016(3) 0.012(2)
O6 0.120(7) 0.097(6) 0.115(7) 0.072(6) 0.089(6) 0.085(6)
C44 0.119(10) 0.100(9) 0.123(11) 0.079(9) 0.093(10) 0.083(9)
C45 0.084(7) 0.074(7) 0.081(8) 0.023(6) 0.058(7) 0.046(6)
C46 0.056(5) 0.053(5) 0.065(6) 0.016(4) 0.036(5) 0.027(4)
C47 0.067(6) 0.054(5) 0.080(7) 0.026(5) 0.040(5) 0.037(5)
O7 0.115(7) 0.060(5) 0.074(6) 0.022(4) 0.054(5) 0.029(5)
C48 0.31(3) 0.073(9) 0.068(9) 0.040(7) 0.096(14) 0.097(14)
C49 0.112(10) 0.059(6) 0.061(7) 0.023(5) 0.041(7) 0.047(6)
C50 0.059(5) 0.065(6) 0.084(7) 0.027(5) 0.041(5) 0.043(5)
C51 0.056(5) 0.080(7) 0.064(6) 0.015(5) 0.039(5) 0.031(5)
O8 0.271(19) 0.194(14) 0.129(11) 0.090(11) 0.134(13) 0.185(15)
C52 0.150(17) 0.087(11) 0.100(13) 0.031(9) 0.066(12) 0.046(11)
C53 0.30(4) 0.59(7) 0.20(3) 0.25(4) 0.20(3) 0.38(5)
C54 0.29(4) 0.17(2) 0.20(3) 0.05(2) 0.20(3) 0.12(2)
C55 0.43(5) 0.21(3) 0.102(15) 0.090(17) 0.17(2) 0.24(3)

loop_
_atom_type_symbol
_atom_type_description
_atom_type_scat_dispersion_real
_atom_type_scat_dispersion_imag
_atom_type_scat_source
C C 0.0181 0.0091 'International Tables Vol C Tables 4.2.6.8 and 6.1.1.4'
H H 0.0000 0.0000 'International Tables Vol C Tables 4.2.6.8 and 6.1.1.4'
I I -0.3257 6.8362 'International Tables Vol C Tables 4.2.6.8 and 6.1.1.4'
O O 0.0492 0.0322 'International Tables Vol C Tables 4.2.6.8 and 6.1.1.4'
Pr Pr -2.4164 10.2820 'International Tables Vol C Tables 4.2.6.8 and 6.1.1.4'

loop_
_geom_angle_atom_site_label_1
_geom_angle_atom_site_label_2
_geom_angle_atom_site_label_3
_geom_angle
_geom_angle_site_symmetry_1
_geom_angle_site_symmetry_3
O1 Pr1 I1 92.77(10) . .
O1 Pr1 O2 93.93(15) . .
O1 Pr1 O3 175.22(17) . .
O1 Pr1 O4 89.70(18) . .
O1 Pr1 O5 95.84(17) . .
O2 Pr1 I1 172.55(12) . .
O2 Pr1 O3 89.55(16) . .
O2 Pr1 O4 88.66(17) . .
O2 Pr1 O5 87.66(16) . .
O3 Pr1 I1 83.95(12) . .
O4 Pr1 I1 94.63(12) . .
O4 Pr1 O3 87.10(19) . .
O4 Pr1 O5 173.54(17) . .
O5 Pr1 I1 88.42(12) . .
O5 Pr1 O3 87.57(18) . .
C6 O1 Pr1 147.2(4) . .
C19 O2 Pr1 156.5(4) . .
C32 O3 Pr1 124.0(5) . .
C35 O3 Pr1 126.2(5) . .
C35 O3 C32 104.7(6) . .
C36 O4 Pr1 129.0(5) . .
C39 O4 Pr1 118.8(5) . .
C39 O4 C36 109.7(7) . .
C40 O5 Pr1 123.5(5) . .
C40 O5 C43 110.6(6) . .
C43 O5 Pr1 123.7(4) . .
C2 C1 H1 105.4 . .
C2 C1 C18 113.9(5) . .
C5 C1 H1 105.4 . .
C5 C1 C2 112.8(5) . .
C5 C1 C18 112.9(5) . .
C18 C1 H1 105.4 . .
C3 C2 C1 120.2(5) . .
C4 C2 C1 121.6(5) . .
C4 C2 C3 117.9(5) . .
C2 C3 H3 119.7 . .
C4 C3 C2 120.7(5) 2_656 .
C4 C3 H3 119.7 2_656 .
C2 C4 C3 121.5(5) . 2_656
C2 C4 H4 119.3 . .
C3 C4 H4 119.3 2_656 .
C6 C5 C1 119.8(5) . .
C10 C5 C1 120.4(5) . .
C10 C5 C6 119.6(5) . .
O1 C6 C5 119.5(5) . .
O1 C6 C7 121.1(5) . .
C5 C6 C7 119.3(5) . .
C6 C7 C11 121.2(5) . .
C8 C7 C6 118.3(5) . .
C8 C7 C11 120.4(5) . .
C7 C8 H8 118.3 . .
C7 C8 C9 123.3(6) . .
C9 C8 H8 118.3 . .
C8 C9 C140 120.2(6) . .
C10 C9 C8 116.9(6) . .
C10 C9 C140 122.9(6) . .
C5 C10 H10 118.8 . .
C9 C10 C5 122.3(5) . .
C9 C10 H10 118.8 . .
C12 C11 C7 108.5(5) . .
C12 C11 C13 107.7(5) . .
C12 C11 C14 109.1(6) . .
C13 C11 C7 111.7(5) . .
C14 C11 C7 112.2(5) . .
C14 C11 C13 107.5(5) . .
C11 C12 H12A 109.5 . .
C11 C12 H12B 109.5 . .
C11 C12 H12C 109.5 . .
H12A C12 H12B 109.5 . .
H12A C12 H12C 109.5 . .
H12B C12 H12C 109.5 . .
C11 C13 H13A 109.5 . .
C11 C13 H13B 109.5 . .
C11 C13 H13C 109.5 . .
H13A C13 H13B 109.5 . .
H13A C13 H13C 109.5 . .
H13B C13 H13C 109.5 . .
C11 C14 H14A 109.5 . .
C11 C14 H14B 109.5 . .
C11 C14 H14C 109.5 . .
H14A C14 H14B 109.5 . .
H14A C14 H14C 109.5 . .
H14B C14 H14C 109.5 . .
H15A C15 H15B 109.5 . .
H15A C15 H15C 109.5 . .
H15B C15 H15C 109.5 . .
C140 C15 H15A 109.5 . .
C140 C15 H15B 109.5 . .
C140 C15 H15C 109.5 . .
H16A C16 H16B 109.5 . .
H16A C16 H16C 109.5 . .
H16B C16 H16C 109.5 . .
C140 C16 H16A 109.5 . .
C140 C16 H16B 109.5 . .
C140 C16 H16C 109.5 . .
H17A C17 H17B 109.5 . .
H17A C17 H17C 109.5 . .
H17B C17 H17C 109.5 . .
C140 C17 H17A 109.5 . .
C140 C17 H17B 109.5 . .
C140 C17 H17C 109.5 . .
C19 C18 C1 118.8(5) . .
C23 C18 C1 120.8(5) . .
C23 C18 C19 120.4(5) . .
O2 C19 C18 118.5(5) . .
O2 C19 C20 123.6(5) . .
C20 C19 C18 117.8(5) . .
C19 C20 C24 119.9(5) . .
C21 C20 C19 119.2(5) . .
C21 C20 C24 120.9(5) . .
C20 C21 H21 117.9 . .
C20 C21 C22 124.1(5) . .
C22 C21 H21 117.9 . .
C21 C22 C28 120.8(5) . .
C23 C22 C21 115.9(5) . .
C23 C22 C28 123.2(6) . .
C18 C23 H23 118.8 . .
C22 C23 C18 122.3(6) . .
C22 C23 H23 118.8 . .
C20 C24 C25 112.2(6) . .
C20 C24 C26 109.3(5) . .
C20 C24 C27 111.1(5) . .
C26 C24 C25 107.0(5) . .
C26 C24 C27 110.1(6) . .
C27 C24 C25 107.0(5) . .
C24 C25 H25A 109.5 . .
C24 C25 H25B 109.5 . .
C24 C25 H25C 109.5 . .
H25A C25 H25B 109.5 . .
H25A C25 H25C 109.5 . .
H25B C25 H25C 109.5 . .
C24 C26 H26A 109.5 . .
C24 C26 H26B 109.5 . .
C24 C26 H26C 109.5 . .
H26A C26 H26B 109.5 . .
H26A C26 H26C 109.5 . .
H26B C26 H26C 109.5 . .
C24 C27 H27A 109.5 . .
C24 C27 H27B 109.5 . .
C24 C27 H27C 109.5 . .
H27A C27 H27B 109.5 . .
H27A C27 H27C 109.5 . .
H27B C27 H27C 109.5 . .
C22 C28 C29 110.7(6) . .
C30 C28 C22 109.7(6) . .
C30 C28 C29 107.5(8) . .
C31 C28 C22 112.4(5) . .
C31 C28 C29 107.1(8) . .
C31 C28 C30 109.3(7) . .
C28 C29 H29A 109.5 . .
C28 C29 H29B 109.5 . .
C28 C29 H29C 109.5 . .
H29A C29 H29B 109.5 . .
H29A C29 H29C 109.5 . .
H29B C29 H29C 109.5 . .
C28 C30 H30A 109.5 . .
C28 C30 H30B 109.5 . .
C28 C30 H30C 109.5 . .
H30A C30 H30B 109.5 . .
H30A C30 H30C 109.5 . .
H30B C30 H30C 109.5 . .
C28 C31 H31A 109.5 . .
C28 C31 H31B 109.5 . .
C28 C31 H31C 109.5 . .
H31A C31 H31B 109.5 . .
H31A C31 H31C 109.5 . .
H31B C31 H31C 109.5 . .
O3 C32 H32A 110.7 . .
O3 C32 H32B 110.7 . .
O3 C32 C33 105.4(8) . .
H32A C32 H32B 108.8 . .
C33 C32 H32A 110.7 . .
C33 C32 H32B 110.7 . .
C32 C33 H33A 111.1 . .
C32 C33 H33B 111.1 . .
C32 C33 C34 103.6(7) . .
H33A C33 H33B 109.0 . .
C34 C33 H33A 111.1 . .
C34 C33 H33B 111.1 . .
C33 C34 H34A 111.0 . .
C33 C34 H34B 111.0 . .
H34A C34 H34B 109.0 . .
C35 C34 C33 103.9(8) . .
C35 C34 H34A 111.0 . .
C35 C34 H34B 111.0 . .
O3 C35 C34 106.9(7) . .
O3 C35 H35A 110.3 . .
O3 C35 H35B 110.3 . .
C34 C35 H35A 110.3 . .
C34 C35 H35B 110.3 . .
H35A C35 H35B 108.6 . .
O4 C36 H36A 111.6 . .
O4 C36 H36B 111.6 . .
O4 C36 C37 100.9(9) . .
H36A C36 H36B 109.4 . .
C37 C36 H36A 111.6 . .
C37 C36 H36B 111.6 . .
C36 C37 H37A 109.9 . .
C36 C37 H37B 109.9 . .
H37A C37 H37B 108.3 . .
C38 C37 C36 108.7(9) . .
C38 C37 H37A 109.9 . .
C38 C37 H37B 109.9 . .
C37 C38 H38A 110.8 . .
C37 C38 H38B 110.8 . .
C37 C38 C39 104.6(12) . .
H38A C38 H38B 108.9 . .
C39 C38 H38A 110.8 . .
C39 C38 H38B 110.8 . .
O4 C39 H39A 110.4 . .
O4 C39 H39B 110.4 . .
C38 C39 O4 106.6(9) . .
C38 C39 H39A 110.4 . .
C38 C39 H39B 110.4 . .
H39A C39 H39B 108.6 . .
O5 C40 H40A 110.7 . .
O5 C40 H40B 110.7 . .
O5 C40 C41 105.3(6) . .
H40A C40 H40B 108.8 . .
C41 C40 H40A 110.7 . .
C41 C40 H40B 110.7 . .
C40 C41 H41A 111.4 . .
C40 C41 H41B 111.4 . .
C40 C41 C42 102.0(7) . .
H41A C41 H41B 109.2 . .
C42 C41 H41A 111.4 . .
C42 C41 H41B 111.4 . .
C41 C42 H42A 110.9 . .
C41 C42 H42B 110.9 . .
H42A C42 H42B 109.0 . .
C43 C42 C41 104.1(7) . .
C43 C42 H42A 110.9 . .
C43 C42 H42B 110.9 . .
O5 C43 C42 103.8(7) . .
O5 C43 H43A 111.0 . .
O5 C43 H43B 111.0 . .
C42 C43 H43A 111.0 . .
C42 C43 H43B 111.0 . .
H43A C43 H43B 109.0 . .
C9 C140 C15 109.3(6) . .
C9 C140 C17 112.5(6) . .
C15 C140 C17 107.4(7) . .
C16 C140 C9 110.2(6) . .
C16 C140 C15 110.0(8) . .
C16 C140 C17 107.3(7) . .
C47 O6 C44 103.9(8) . .
O6 C44 H44A 110.7 . .
O6 C44 H44B 110.7 . .
O6 C44 C45 105.1(10) . .
H44A C44 H44B 108.8 . .
C45 C44 H44A 110.7 . .
C45 C44 H44B 110.7 . .
C44 C45 H45A 111.0 . .
C44 C45 H45B 111.0 . .
C44 C45 C46 103.9(8) . .
H45A C45 H45B 109.0 . .
C46 C45 H45A 111.0 . .
C46 C45 H45B 111.0 . .
C45 C46 H46A 111.3 . .
C45 C46 H46B 111.3 . .
H46A C46 H46B 109.2 . .
C47 C46 C45 102.4(8) . .
C47 C46 H46A 111.3 . .
C47 C46 H46B 111.3 . .
O6 C47 C46 106.4(9) . .
O6 C47 H47A 110.5 . .
O6 C47 H47B 110.5 . .
C46 C47 H47A 110.5 . .
C46 C47 H47B 110.5 . .
H47A C47 H47B 108.6 . .
C48 O7 C51 106.5(9) . .
O7 C48 H48A 108.7 . .
O7 C48 H48B 108.7 . .
O7 C48 C49 114.3(12) . .
H48A C48 H48B 107.6 . .
C49 C48 H48A 108.7 . .
C49 C48 H48B 108.7 . .
C48 C49 H49A 111.0 . .
C48 C49 H49B 111.0 . .
C48 C49 C50 103.7(10) . .
H49A C49 H49B 109.0 . .
C50 C49 H49A 111.0 . .
C50 C49 H49B 111.0 . .
C49 C50 H50A 111.2 . .
C49 C50 H50B 111.2 . .
C49 C50 C51 102.9(9) . .
H50A C50 H50B 109.1 . .
C51 C50 H50A 111.2 . .
C51 C50 H50B 111.2 . .
O7 C51 C50 105.4(8) . .
O7 C51 H51A 110.7 . .
O7 C51 H51B 110.7 . .
C50 C51 H51A 110.7 . .
C50 C51 H51B 110.7 . .
H51A C51 H51B 108.8 . .
C52 O8 C55 107.2(16) . .
O8 C52 H52A 109.9 . .
O8 C52 H52B 109.9 . .
O8 C52 C53 108.7(17) . .
H52A C52 H52B 108.3 . .
C53 C52 H52A 109.9 . .
C53 C52 H52B 109.9 . .
C52 C53 H53A 111.3 . .
C52 C53 H53B 111.3 . .
C52 C53 C54 102.2(18) . .
H53A C53 H53B 109.2 . .
C54 C53 H53A 111.3 . .
C54 C53 H53B 111.3 . .
C53 C54 H54A 111.6 . .
C53 C54 H54B 111.6 . .
H54A C54 H54B 109.4 . .
C55 C54 C53 101(2) . .
C55 C54 H54A 111.6 . .
C55 C54 H54B 111.6 . .
O8 C55 C54 106.4(17) . .
O8 C55 H55A 110.4 . .
O8 C55 H55B 110.4 . .
C54 C55 H55A 110.4 . .
C54 C55 H55B 110.4 . .
H55A C55 H55B 108.6 . .

loop_
_geom_bond_atom_site_label_1
_geom_bond_atom_site_label_2
_geom_bond_distance
_geom_bond_site_symmetry_2
Pr1 I1 3.1697(5) .
Pr1 O1 2.176(4) .
Pr1 O2 2.202(4) .
Pr1 O3 2.567(5) .
Pr1 O4 2.458(5) .
Pr1 O5 2.461(5) .
O1 C6 1.348(7) .
O2 C19 1.323(7) .
O3 C32 1.446(10) .
O3 C35 1.427(11) .
O4 C36 1.471(9) .
O4 C39 1.451(10) .
O5 C40 1.456(9) .
O5 C43 1.461(10) .
C1 H1 0.9800 .
C1 C2 1.526(7) .
C1 C5 1.516(8) .
C1 C18 1.529(7) .
C2 C3 1.400(8) .
C2 C4 1.395(8) .
C3 H3 0.9300 .
C3 C4 1.398(8) 2_656
C4 H4 0.9300 .
C5 C6 1.408(8) .
C5 C10 1.395(8) .
C6 C7 1.420(8) .
C7 C8 1.396(9) .
C7 C11 1.544(8) .
C8 H8 0.9300 .
C8 C9 1.397(9) .
C9 C10 1.395(9) .
C9 C140 1.532(8) .
C10 H10 0.9300 .
C11 C12 1.536(9) .
C11 C13 1.543(9) .
C11 C14 1.541(9) .
C12 H12A 0.9600 .
C12 H12B 0.9600 .
C12 H12C 0.9600 .
C13 H13A 0.9600 .
C13 H13B 0.9600 .
C13 H13C 0.9600 .
C14 H14A 0.9600 .
C14 H14B 0.9600 .
C14 H14C 0.9600 .
C15 H15A 0.9600 .
C15 H15B 0.9600 .
C15 H15C 0.9600 .
C15 C140 1.533(11) .
C16 H16A 0.9600 .
C16 H16B 0.9600 .
C16 H16C 0.9600 .
C16 C140 1.528(11) .
C17 H17A 0.9600 .
C17 H17B 0.9600 .
C17 H17C 0.9600 .
C17 C140 1.541(10) .
C18 C19 1.434(8) .
C18 C23 1.401(8) .
C19 C20 1.414(7) .
C20 C21 1.382(9) .
C20 C24 1.538(8) .
C21 H21 0.9300 .
C21 C22 1.418(9) .
C22 C23 1.388(8) .
C22 C28 1.537(9) .
C23 H23 0.9300 .
C24 C25 1.543(8) .
C24 C26 1.539(10) .
C24 C27 1.540(9) .
C25 H25A 0.9600 .
C25 H25B 0.9600 .
C25 H25C 0.9600 .
C26 H26A 0.9600 .
C26 H26B 0.9600 .
C26 H26C 0.9600 .
C27 H27A 0.9600 .
C27 H27B 0.9600 .
C27 H27C 0.9600 .
C28 C29 1.543(11) .
C28 C30 1.523(11) .
C28 C31 1.521(11) .
C29 H29A 0.9600 .
C29 H29B 0.9600 .
C29 H29C 0.9600 .
C30 H30A 0.9600 .
C30 H30B 0.9600 .
C30 H30C 0.9600 .
C31 H31A 0.9600 .
C31 H31B 0.9600 .
C31 H31C 0.9600 .
C32 H32A 0.9700 .
C32 H32B 0.9700 .
C32 C33 1.514(13) .
C33 H33A 0.9700 .
C33 H33B 0.9700 .
C33 C34 1.548(13) .
C34 H34A 0.9700 .
C34 H34B 0.9700 .
C34 C35 1.522(11) .
C35 H35A 0.9700 .
C35 H35B 0.9700 .
C36 H36A 0.9700 .
C36 H36B 0.9700 .
C36 C37 1.547(18) .
C37 H37A 0.9700 .
C37 H37B 0.9700 .
C37 C38 1.41(2) .
C38 H38A 0.9700 .
C38 H38B 0.9700 .
C38 C39 1.442(13) .
C39 H39A 0.9700 .
C39 H39B 0.9700 .
C40 H40A 0.9700 .
C40 H40B 0.9700 .
C40 C41 1.510(12) .
C41 H41A 0.9700 .
C41 H41B 0.9700 .
C41 C42 1.523(13) .
C42 H42A 0.9700 .
C42 H42B 0.9700 .
C42 C43 1.501(11) .
C43 H43A 0.9700 .
C43 H43B 0.9700 .
O6 C44 1.423(13) .
O6 C47 1.403(12) .
C44 H44A 0.9700 .
C44 H44B 0.9700 .
C44 C45 1.516(16) .
C45 H45A 0.9700 .
C45 H45B 0.9700 .
C45 C46 1.535(13) .
C46 H46A 0.9700 .
C46 H46B 0.9700 .
C46 C47 1.521(13) .
C47 H47A 0.9700 .
C47 H47B 0.9700 .
O7 C48 1.363(15) .
O7 C51 1.432(14) .
C48 H48A 0.9700 .
C48 H48B 0.9700 .
C48 C49 1.416(16) .
C49 H49A 0.9700 .
C49 H49B 0.9700 .
C49 C50 1.503(15) .
C50 H50A 0.9700 .
C50 H50B 0.9700 .
C50 C51 1.522(14) .
C51 H51A 0.9700 .
C51 H51B 0.9700 .
O8 C52 1.38(2) .
O8 C55 1.39(2) .
C52 H52A 0.9700 .
C52 H52B 0.9700 .
C52 C53 1.43(3) .
C53 H53A 0.9700 .
C53 H53B 0.9700 .
C53 C54 1.50(3) .
C54 H54A 0.9700 .
C54 H54B 0.9700 .
C54 C55 1.42(3) .
C55 H55A 0.9700 .
C55 H55B 0.9700 .
